data_4315625
loop_
_publ_author_name
'Bayrammurad Saparov'
'Svilen Bobev'

_publ_section_title
;
 Isolated \\infty1[ZnPn2]4- Chains in the Zintl Phases Ba2ZnPn2 (Pn = As,
 Sb, Bi) - Synthesis, Structure, and Bonding
;
_journal_name_full 'Inorganic Chemistry'
_journal_page_first 5173
_journal_page_last 5179
_journal_paper_doi 10.1021/ic100296x
_journal_volume 49
_journal_year 2010
_chemical_formula_moiety 'As2 Zn, 2(Ba)'
_chemical_formula_sum 'As2 Ba2 Zn'
_chemical_formula_weight 489.89
_chemical_name_systematic
; 
 ? 
;
_space_group_IT_number 72
_symmetry_cell_setting orthorhombic
_symmetry_space_group_name_Hall '-I 2 2c'
_symmetry_space_group_name_H-M 'I b a m'
_atom_sites_solution_primary direct
_atom_sites_solution_secondary difmap
_audit_creation_method SHELXL-97
_cell_angle_alpha 90.00
_cell_angle_beta 90.00
_cell_angle_gamma 90.00
_cell_formula_units_Z 4
_cell_length_a 13.399(9)
_cell_length_b 6.878(5)
_cell_length_c 6.541(4)
_cell_measurement_reflns_used 409
_cell_measurement_temperature 200(2)
_cell_measurement_theta_max 28.39
_cell_measurement_theta_min 3.04
_cell_volume 602.8(7)
_computing_cell_refinement 'Bruker SMART'
_computing_data_collection 'Bruker SMART'
_computing_data_reduction 'Bruker SAINT'
_computing_molecular_graphics 'Bruker SHELXTL'
_computing_publication_material 'Bruker SHELXTL'
_computing_structure_refinement 'SHELXL-97 (Sheldrick, 1997)'
_computing_structure_solution 'SHELXS-97 (Sheldrick, 1990)'
_diffrn_ambient_temperature 200(2)
_diffrn_measured_fraction_theta_full 1.000
_diffrn_measured_fraction_theta_max 1.000
_diffrn_measurement_device_type 'CCD area detector'
_diffrn_measurement_method 'phi and omega scans'
_diffrn_radiation_monochromator graphite
_diffrn_radiation_source 'fine-focus sealed tube'
_diffrn_radiation_type MoK\a
_diffrn_radiation_wavelength 0.71073
_diffrn_reflns_av_R_equivalents 0.0371
_diffrn_reflns_av_sigmaI/netI 0.0192
_diffrn_reflns_limit_h_max 17
_diffrn_reflns_limit_h_min -17
_diffrn_reflns_limit_k_max 9
_diffrn_reflns_limit_k_min -9
_diffrn_reflns_limit_l_max 8
_diffrn_reflns_limit_l_min -8
_diffrn_reflns_number 3858
_diffrn_reflns_theta_full 28.39
_diffrn_reflns_theta_max 28.39
_diffrn_reflns_theta_min 3.04
_exptl_absorpt_coefficient_mu 27.604
_exptl_absorpt_correction_T_max 0.4628
_exptl_absorpt_correction_T_min 0.2555
_exptl_absorpt_correction_type multi-scan
_exptl_absorpt_process_details
; 
SADABS (Sheldrick, 2003) 
;
_exptl_crystal_colour black
_exptl_crystal_density_diffrn 5.398
_exptl_crystal_density_method 'not measured'
_exptl_crystal_description block
_exptl_crystal_F_000 832
_exptl_crystal_size_max 0.07
_exptl_crystal_size_mid 0.05
_exptl_crystal_size_min 0.03
_refine_diff_density_max 0.692
_refine_diff_density_min -0.692
_refine_diff_density_rms 0.177
_refine_ls_extinction_coef 0.00378(16)
_refine_ls_extinction_expression Fc^*^=kFc[1+0.001xFc^2^\l^3^/sin(2\q)]^-1/4^
_refine_ls_extinction_method SHELXL
_refine_ls_goodness_of_fit_ref 1.106
_refine_ls_matrix_type full
_refine_ls_number_parameters 17
_refine_ls_number_reflns 409
_refine_ls_number_restraints 0
_refine_ls_restrained_S_all 1.106
_refine_ls_R_factor_all 0.0181
_refine_ls_R_factor_gt 0.0155
_refine_ls_shift/su_max 0.001
_refine_ls_shift/su_mean 0.000
_refine_ls_structure_factor_coef Fsqd
_refine_ls_weighting_details 'calc w=1/[\s^2^(Fo^2^)+(0.0175P)^2^+0.0000P] where P=(Fo^2^+2Fc^2^)/3'
_refine_ls_weighting_scheme calc
_refine_ls_wR_factor_gt 0.0344
_refine_ls_wR_factor_ref 0.0353
_reflns_number_gt 381
_reflns_number_total 409
_reflns_threshold_expression >2sigma(I)
_cod_data_source_file ic100296x_si_002_1.cif
_cod_data_source_block Ba2ZnAs2
_cod_original_sg_symbol_Hall -I22c
_cod_database_code 4315625

loop_
_symmetry_equiv_pos_as_xyz
'x, y, z'
'-x, -y, z'
'-x+1/2, y+1/2, -z'
'x+1/2, -y+1/2, -z'
'x+1/2, y+1/2, z+1/2'
'-x+1/2, -y+1/2, z+1/2'
'-x+1, y+1, -z+1/2'
'x+1, -y+1, -z+1/2'
'-x, -y, -z'
'x, y, -z'
'x-1/2, -y-1/2, z'
'-x-1/2, y-1/2, z'
'-x+1/2, -y+1/2, -z+1/2'
'x+1/2, y+1/2, -z+1/2'
'x, -y, z+1/2'
'-x, y, z+1/2'

loop_
_atom_site_label
_atom_site_type_symbol
_atom_site_fract_x
_atom_site_fract_y
_atom_site_fract_z
_atom_site_U_iso_or_equiv
_atom_site_adp_type
_atom_site_occupancy
_atom_site_symmetry_multiplicity
_atom_site_calc_flag
_atom_site_refinement_flags
_atom_site_disorder_assembly
_atom_site_disorder_group
Ba1 Ba 0.36058(2) 0.30525(4) 0.0000 0.01565(12) Uani 1 2 d S . .
As1 As 0.10827(4) 0.29740(7) 0.0000 0.01449(14) Uani 1 2 d S . .
Zn1 Zn 0.5000 0.0000 0.2500 0.01546(19) Uani 1 4 d S . .

loop_
_atom_site_aniso_label
_atom_site_aniso_U_11
_atom_site_aniso_U_22
_atom_site_aniso_U_33
_atom_site_aniso_U_23
_atom_site_aniso_U_13
_atom_site_aniso_U_12
Ba1 0.01510(18) 0.01613(17) 0.01571(17) 0.000 0.000 0.00103(10)
As1 0.0146(3) 0.0152(2) 0.0137(2) 0.000 0.000 0.00169(18)
Zn1 0.0163(4) 0.0148(4) 0.0153(4) 0.000 0.000 0.000

loop_
_atom_type_symbol
_atom_type_description
_atom_type_scat_dispersion_real
_atom_type_scat_dispersion_imag
_atom_type_scat_source
Zn Zn 0.2839 1.4301 'International Tables Vol C Tables 4.2.6.8 and 6.1.1.4'
As As 0.0499 2.0058 'International Tables Vol C Tables 4.2.6.8 and 6.1.1.4'
Ba Ba -0.3244 2.2819 'International Tables Vol C Tables 4.2.6.8 and 6.1.1.4'

loop_
_geom_angle_atom_site_label_1
_geom_angle_atom_site_label_2
_geom_angle_atom_site_label_3
_geom_angle
_geom_angle_site_symmetry_1
_geom_angle_site_symmetry_3
_geom_angle_publ_flag
As1 Ba1 As1 97.943(15) . 3 ?
As1 Ba1 Zn1 124.34(2) . 9_655 ?
As1 Ba1 Zn1 124.79(3) 3 9_655 ?
As1 Ba1 Zn1 124.34(2) . . ?
As1 Ba1 Zn1 124.79(3) 3 . ?
Zn1 Ba1 Zn1 60.39(4) 9_655 . ?
As1 Ba1 As1 167.076(15) . 11_665 ?
As1 Ba1 As1 94.98(2) 3 11_665 ?
Zn1 Ba1 As1 45.867(17) 9_655 11_665 ?
Zn1 Ba1 As1 45.867(17) . 11_665 ?
As1 Ba1 As1 95.899(15) . 3_545 ?
As1 Ba1 As1 166.16(2) 3 3_545 ?
Zn1 Ba1 As1 44.82(2) 9_655 3_545 ?
Zn1 Ba1 As1 44.82(2) . 3_545 ?
As1 Ba1 As1 71.177(15) 11_665 3_545 ?
As1 Ba1 As1 96.916(12) . 13_554 ?
As1 Ba1 As1 101.108(15) 3 13_554 ?
Zn1 Ba1 As1 46.039(13) 9_655 13_554 ?
Zn1 Ba1 As1 106.35(3) . 13_554 ?
As1 Ba1 As1 80.524(13) 11_665 13_554 ?
As1 Ba1 As1 77.139(15) 3_545 13_554 ?
As1 Ba1 As1 96.916(12) . 13 ?
As1 Ba1 As1 101.108(15) 3 13 ?
Zn1 Ba1 As1 106.35(3) 9_655 13 ?
Zn1 Ba1 As1 46.039(13) . 13 ?
As1 Ba1 As1 80.524(13) 11_665 13 ?
As1 Ba1 As1 77.139(15) 3_545 13 ?
As1 Ba1 As1 151.85(3) 13_554 13 ?
As1 Ba1 Ba1 90.579(5) . 15_565 ?
As1 Ba1 Ba1 51.03(3) 3 15_565 ?
Zn1 Ba1 Ba1 142.96(2) 9_655 15_565 ?
Zn1 Ba1 Ba1 91.15(4) . 15_565 ?
As1 Ba1 Ba1 97.577(11) 11_665 15_565 ?
As1 Ba1 Ba1 128.99(3) 3_545 15_565 ?
As1 Ba1 Ba1 152.01(2) 13_554 15_565 ?
As1 Ba1 Ba1 51.85(4) 13 15_565 ?
As1 Ba1 Ba1 90.579(5) . 15_564 ?
As1 Ba1 Ba1 51.03(3) 3 15_564 ?
Zn1 Ba1 Ba1 91.15(4) 9_655 15_564 ?
Zn1 Ba1 Ba1 142.96(2) . 15_564 ?
As1 Ba1 Ba1 97.577(11) 11_665 15_564 ?
As1 Ba1 Ba1 128.99(3) 3_545 15_564 ?
As1 Ba1 Ba1 51.85(4) 13_554 15_564 ?
As1 Ba1 Ba1 152.01(2) 13 15_564 ?
Ba1 Ba1 Ba1 101.36(6) 15_565 15_564 ?
As1 Ba1 Ba1 48.34(3) . 3_545 ?
As1 Ba1 Ba1 146.28(2) 3 3_545 ?
Zn1 Ba1 Ba1 83.45(5) 9_655 3_545 ?
Zn1 Ba1 Ba1 83.45(5) . 3_545 ?
As1 Ba1 Ba1 118.74(4) 11_665 3_545 ?
As1 Ba1 Ba1 47.56(3) 3_545 3_545 ?
As1 Ba1 Ba1 85.536(16) 13_554 3_545 ?
As1 Ba1 Ba1 85.536(17) 13 3_545 ?
Ba1 Ba1 Ba1 118.69(3) 15_565 3_545 ?
Ba1 Ba1 Ba1 118.69(3) 15_564 3_545 ?
As1 Ba1 Ba1 50.17(3) . 3 ?
As1 Ba1 Ba1 47.78(3) 3 3 ?
Zn1 Ba1 Ba1 149.79(2) 9_655 3 ?
Zn1 Ba1 Ba1 149.79(2) . 3 ?
As1 Ba1 Ba1 142.76(2) 11_665 3 ?
As1 Ba1 Ba1 146.06(2) 3_545 3 ?
As1 Ba1 Ba1 103.852(15) 13_554 3 ?
As1 Ba1 Ba1 103.852(15) 13 3 ?
Ba1 Ba1 Ba1 61.31(3) 15_565 3 ?
Ba1 Ba1 Ba1 61.31(3) 15_564 3 ?
Ba1 Ba1 Ba1 98.50(5) 3_545 3 ?
Zn1 As1 Zn1 78.22(5) 5_454 13 ?
Zn1 As1 Ba1 123.43(3) 5_454 . ?
Zn1 As1 Ba1 123.43(3) 13 . ?
Zn1 As1 Ba1 127.01(2) 5_454 3_545 ?
Zn1 As1 Ba1 127.01(2) 13 3_545 ?
Ba1 As1 Ba1 83.885(14) . 3_545 ?
Zn1 As1 Ba1 64.18(3) 5_454 11_565 ?
Zn1 As1 Ba1 64.18(3) 13 11_565 ?
Ba1 As1 Ba1 168.905(19) . 11_565 ?
Ba1 As1 Ba1 85.02(2) 3_545 11_565 ?
Zn1 As1 Ba1 62.14(3) 5_454 3 ?
Zn1 As1 Ba1 62.14(3) 13 3 ?
Ba1 As1 Ba1 82.271(13) . 3 ?
Ba1 As1 Ba1 166.16(2) 3_545 3 ?
Ba1 As1 Ba1 108.824(15) 11_565 3 ?
Zn1 As1 Ba1 64.53(3) 5_454 13_554 ?
Zn1 As1 Ba1 142.53(2) 13 13_554 ?
Ba1 As1 Ba1 83.083(12) . 13_554 ?
Ba1 As1 Ba1 77.117(15) 3_545 13_554 ?
Ba1 As1 Ba1 94.446(13) 11_565 13_554 ?
Ba1 As1 Ba1 101.140(15) 3 13_554 ?
Zn1 As1 Ba1 142.53(2) 5_454 13 ?
Zn1 As1 Ba1 64.53(3) 13 13 ?
Ba1 As1 Ba1 83.083(12) . 13 ?
Ba1 As1 Ba1 77.117(15) 3_545 13 ?
Ba1 As1 Ba1 94.446(13) 11_565 13 ?
Ba1 As1 Ba1 101.140(15) 3 13 ?
Ba1 As1 Ba1 151.85(3) 13_554 13 ?
As1 Zn1 As1 111.94(5) 5_545 11_665 ?
As1 Zn1 As1 114.97(5) 5_545 3_545 ?
As1 Zn1 As1 101.78(5) 11_665 3_545 ?
As1 Zn1 As1 101.78(5) 5_545 13 ?
As1 Zn1 As1 114.97(5) 11_665 13 ?
As1 Zn1 As1 111.94(5) 3_545 13 ?
As1 Zn1 Ba1 170.354(9) 5_545 . ?
As1 Zn1 Ba1 69.95(4) 11_665 . ?
As1 Zn1 Ba1 73.04(5) 3_545 . ?
As1 Zn1 Ba1 69.43(4) 13 . ?
As1 Zn1 Ba1 73.04(5) 5_545 7_545 ?
As1 Zn1 Ba1 69.43(4) 11_665 7_545 ?
As1 Zn1 Ba1 170.354(8) 3_545 7_545 ?
As1 Zn1 Ba1 69.95(4) 13 7_545 ?
Ba1 Zn1 Ba1 99.56(5) . 7_545 ?
As1 Zn1 Ba1 69.43(4) 5_545 9_655 ?
As1 Zn1 Ba1 73.04(5) 11_665 9_655 ?
As1 Zn1 Ba1 69.95(4) 3_545 9_655 ?
As1 Zn1 Ba1 170.354(8) 13 9_655 ?
Ba1 Zn1 Ba1 119.61(4) . 9_655 ?
Ba1 Zn1 Ba1 109.86(5) 7_545 9_655 ?
As1 Zn1 Ba1 69.95(5) 5_545 15 ?
As1 Zn1 Ba1 170.354(8) 11_665 15 ?
As1 Zn1 Ba1 69.43(4) 3_545 15 ?
As1 Zn1 Ba1 73.04(5) 13 15 ?
Ba1 Zn1 Ba1 109.86(5) . 15 ?
Ba1 Zn1 Ba1 119.61(4) 7_545 15 ?
Ba1 Zn1 Ba1 99.56(5) 9_655 15 ?

loop_
_geom_bond_atom_site_label_1
_geom_bond_atom_site_label_2
_geom_bond_distance
_geom_bond_site_symmetry_2
_geom_bond_publ_flag
Ba1 As1 3.381(2) . ?
Ba1 As1 3.411(2) 3 ?
Ba1 Zn1 3.2514(13) 9_655 ?
Ba1 Zn1 3.2514(13) . ?
Ba1 As1 3.393(2) 11_665 ?
Ba1 As1 3.518(2) 3_545 ?
Ba1 As1 3.372(2) 13_554 ?
Ba1 As1 3.372(2) 13 ?
Ba1 Ba1 4.228(2) 15_565 ?
Ba1 Ba1 4.228(2) 15_564 ?
Ba1 Ba1 4.539(2) 3_545 ?
Ba1 Ba1 4.539(2) 3 ?
As1 Zn1 2.5924(11) 5_454 ?
As1 Zn1 2.5924(11) 13 ?
As1 Ba1 3.411(2) 3_545 ?
As1 Ba1 3.393(2) 11_565 ?
As1 Ba1 3.518(2) 3 ?
As1 Ba1 3.372(2) 13_554 ?
As1 Ba1 3.372(2) 13 ?
Zn1 As1 2.5924(11) 5_545 ?
Zn1 As1 2.5924(11) 11_665 ?
Zn1 As1 2.5924(11) 3_545 ?
Zn1 As1 2.5924(11) 13 ?
Zn1 Ba1 3.2515(13) 7_545 ?
Zn1 Ba1 3.2515(13) 9_655 ?
Zn1 Ba1 3.2515(13) 15 ?
